data_1518971
loop_
_publ_author_name
'Ritter, K.'
'Pehlken, C.'
'Sorsche, D.'
'Rau, S.'

_publ_section_title
;
 Optimized synthesis of a tert-butyl-phenyl-substituted
 tetrapyridophenazine ligand and its Ru(ii) complexes and determination of
 dimerization behaviour of the complexes through supramolecular
 &quot;Fingerhakel&quot;.
;
_journal_issue 19
_journal_name_full 'Dalton transactions (Cambridge, England : 2003)'
_journal_page_first 8889
_journal_page_last 8905
_journal_paper_doi 10.1039/c5dt00214a
_journal_volume 44
_journal_year 2015
_chemical_formula_moiety 'C68 H80 N6 Ru, 2(F6 P),3.5(C2 H3 N)'
_chemical_formula_sum 'C75 H90.5 F12 N9.5 P2 Ru'
_chemical_formula_weight 1516.07
_chemical_name_common Ru(tbp)2phen
_space_group_IT_number 2
_symmetry_cell_setting triclinic
_symmetry_Int_Tables_number 2
_symmetry_space_group_name_Hall '-P 1'
_symmetry_space_group_name_H-M 'P -1'
_atom_sites_solution_hydrogens mixed
_audit_creation_date 2015-02-27T17:24:48-00:00
_audit_creation_method 'WinGX routine CIF_UPDATE'
_audit_update_record
;
2015-02-27 deposited with the CCDC.
2015-03-26 downloaded from the CCDC.
;
_cell_angle_alpha 104.461(2)
_cell_angle_beta 116.670(3)
_cell_angle_gamma 92.680(2)
_cell_formula_units_Z 2
_cell_length_a 15.7991(4)
_cell_length_b 16.8342(4)
_cell_length_c 16.8521(5)
_cell_measurement_reflns_used 19703
_cell_measurement_temperature 180(2)
_cell_measurement_theta_max 76.323
_cell_measurement_theta_min 3.221
_cell_volume 3812.4(2)
_computing_cell_refinement
;
        CrysAlisPro, Agilent Technologies,
        Version 1.171.36.32 (release 02-08-2013 CrysAlis171 .NET)
        (compiled Aug  2 2013,16:46:58)
;
_computing_data_collection
;
        CrysAlisPro, Agilent Technologies,
        Version 1.171.36.32 (release 02-08-2013 CrysAlis171 .NET)
        (compiled Aug  2 2013,16:46:58)
;
_computing_data_reduction
;
        CrysAlisPro, Agilent Technologies,
        Version 1.171.36.32 (release 02-08-2013 CrysAlis171 .NET)
        (compiled Aug  2 2013,16:46:58)
;
_computing_structure_refinement 'SHELXL-2013 (Sheldrick, 2013)'
_diffrn_ambient_temperature 180(2)
_diffrn_detector_area_resol_mean 10.3385
_diffrn_measured_fraction_theta_full 0.997
_diffrn_measured_fraction_theta_max 0.996
_diffrn_measurement_device_type 'SuperNova, Dual, Cu at zero, Atlas'
_diffrn_measurement_method '\w scans'
_diffrn_orient_matrix_UB_11 -0.0458088
_diffrn_orient_matrix_UB_12 -0.0581095
_diffrn_orient_matrix_UB_13 -0.1009691
_diffrn_orient_matrix_UB_21 -0.0398621
_diffrn_orient_matrix_UB_22 -0.0673606
_diffrn_orient_matrix_UB_23 0.0280393
_diffrn_orient_matrix_UB_31 -0.0929233
_diffrn_orient_matrix_UB_32 0.0364661
_diffrn_orient_matrix_UB_33 -0.0233163
_diffrn_radiation_monochromator mirror
_diffrn_radiation_probe x-ray
_diffrn_radiation_type CuK\a
_diffrn_radiation_wavelength 1.54178
_diffrn_reflns_av_R_equivalents 0.0357
_diffrn_reflns_av_unetI/netI 0.0527
_diffrn_reflns_Laue_measured_fraction_full 0.997
_diffrn_reflns_Laue_measured_fraction_max 0.996
_diffrn_reflns_limit_h_max 15
_diffrn_reflns_limit_h_min -19
_diffrn_reflns_limit_k_max 20
_diffrn_reflns_limit_k_min -20
_diffrn_reflns_limit_l_max 21
_diffrn_reflns_limit_l_min -19
_diffrn_reflns_number 42405
_diffrn_reflns_point_group_measured_fraction_full 0.997
_diffrn_reflns_point_group_measured_fraction_max 0.996
_diffrn_reflns_theta_full 67.679
_diffrn_reflns_theta_max 74.493
_diffrn_reflns_theta_min 7.407
_exptl_absorpt_coefficient_mu 2.711
_exptl_absorpt_correction_T_max 1
_exptl_absorpt_correction_T_min 0.8329
_exptl_absorpt_correction_type multi-scan
_exptl_absorpt_process_details
;
        CrysAlisPro, Agilent Technologies,
        Version 1.171.36.32 (release 02-08-2013 CrysAlis171 .NET)
        (compiled Aug  2 2013,16:46:58)
        Empirical absorption correction using spherical harmonics,
 implemented in SCALE3 ABSPACK scaling algorithm.
;
_exptl_crystal_colour red
_exptl_crystal_density_diffrn 1.321
_exptl_crystal_description fragment
_exptl_crystal_F_000 1578
_exptl_crystal_size_max 0.2341
_exptl_crystal_size_mid 0.1185
_exptl_crystal_size_min 0.0612
_refine_diff_density_max 1.138
_refine_diff_density_min -0.824
_refine_diff_density_rms 0.07
_refine_ls_extinction_method none
_refine_ls_goodness_of_fit_ref 1.039
_refine_ls_hydrogen_treatment constr
_refine_ls_matrix_type full
_refine_ls_number_parameters 979
_refine_ls_number_reflns 15533
_refine_ls_number_restraints 12
_refine_ls_restrained_S_all 1.041
_refine_ls_R_factor_all 0.0499
_refine_ls_R_factor_gt 0.043
_refine_ls_shift/su_max 0.002
_refine_ls_shift/su_mean 0
_refine_ls_structure_factor_coef Fsqd
_refine_ls_weighting_details
;
 w=1/[\s^2^(Fo^2^)+(0.0640P)^2^+3.1518P]
 where P=(Fo^2^+2Fc^2^)/3
;
_refine_ls_weighting_scheme calc
_refine_ls_wR_factor_gt 0.1126
_refine_ls_wR_factor_ref 0.12
_reflns_number_gt 13862
_reflns_number_total 15533
_reflns_threshold_expression 'I > 2\s(I)'
_cod_data_source_file c5dt00214a2.cif
_cod_data_source_block Ru(tbp)2phen
_cod_depositor_comments 'Adding full bibliography for 1518963--1518971.cif.'
_cod_original_formula_sum 'C75 H90.50 F12 N9.50 P2 Ru'
_cod_database_code 1518971

loop_
_symmetry_equiv_pos_as_xyz
'x, y, z'
'-x, -y, -z'

loop_
_atom_site_label
_atom_site_type_symbol
_atom_site_fract_x
_atom_site_fract_y
_atom_site_fract_z
_atom_site_U_iso_or_equiv
_atom_site_adp_type
_atom_site_occupancy
_atom_site_calc_flag
_atom_site_disorder_assembly
_atom_site_disorder_group
C1 C 0.93805(17) 0.79801(15) 0.51088(17) 0.0265(5) Uani 1 d . .
H1 H 0.8818 0.7618 0.4639 0.032 Uiso 1 calc . .
C2 C 1.00090(18) 0.83192(15) 0.48647(17) 0.0287(5) Uani 1 d . .
H2 H 0.9868 0.8179 0.4243 0.034 Uiso 1 calc . .
C3 C 1.08525(17) 0.88708(15) 0.55496(17) 0.0262(5) Uani 1 d . .
C4 C 1.10106(16) 0.90653(15) 0.64645(17) 0.0255(4) Uani 1 d . .
H4 H 1.1556 0.9445 0.694 0.031 Uiso 1 calc . .
C5 C 1.03627(16) 0.86982(14) 0.66740(16) 0.0233(4) Uani 1 d . .
C6 C 1.05033(16) 0.88424(14) 0.76294(16) 0.0237(4) Uani 1 d . .
C7 C 1.12863(18) 0.93776(15) 0.84202(17) 0.0284(5) Uani 1 d . .
H7 H 1.1747 0.9682 0.8357 0.034 Uiso 1 calc . .
C8 C 1.13911(18) 0.94641(15) 0.93043(18) 0.0293(5) Uani 1 d . .
C9 C 1.06578(19) 0.90046(17) 0.93460(18) 0.0336(5) Uani 1 d . .
H9 H 1.0687 0.9049 0.9919 0.04 Uiso 1 calc . .
C10 C 0.98946(18) 0.84871(16) 0.85424(17) 0.0293(5) Uani 1 d . .
H10 H 0.9419 0.8188 0.8591 0.035 Uiso 1 calc . .
C11 C 0.73026(17) 0.74204(15) 0.72018(19) 0.0300(5) Uani 1 d . .
H11 H 0.7065 0.787 0.7003 0.036 Uiso 1 calc . .
C12 C 0.69219(19) 0.70768(17) 0.7663(2) 0.0337(5) Uani 1 d . .
H12 H 0.6446 0.7303 0.7776 0.04 Uiso 1 calc . .
C13 C 0.72429(18) 0.64003(16) 0.79601(19) 0.0312(5) Uani 1 d . .
C14 C 0.79503(18) 0.60869(16) 0.77489(19) 0.0305(5) Uani 1 d . .
H14 H 0.8179 0.5625 0.7921 0.037 Uiso 1 calc . .
C15 C 0.83109(16) 0.64518(14) 0.72908(17) 0.0248(4) Uani 1 d . .
C16 C 0.90566(16) 0.61612(14) 0.70478(17) 0.0251(4) Uani 1 d . .
C17 C 0.94321(18) 0.54529(15) 0.72049(19) 0.0304(5) Uani 1 d . .
H17 H 0.9218 0.5142 0.7486 0.036 Uiso 1 calc . .
C18 C 1.01257(19) 0.51991(15) 0.6948(2) 0.0315(5) Uani 1 d . .
C19 C 1.0424(2) 0.57032(17) 0.6544(2) 0.0363(6) Uani 1 d . .
H19 H 1.089 0.5568 0.6365 0.044 Uiso 1 calc . .
C20 C 1.00302(19) 0.63999(16) 0.6409(2) 0.0319(5) Uani 1 d . .
H20 H 1.0246 0.6728 0.6143 0.038 Uiso 1 calc . .
C21 C 0.74190(17) 0.62386(15) 0.46288(17) 0.0272(5) Uani 1 d . .
H21 H 0.7836 0.5896 0.4894 0.033 Uiso 1 calc . .
C22 C 0.66586(18) 0.58893(16) 0.37120(18) 0.0306(5) Uani 1 d . .
C23 C 0.60366(18) 0.64014(16) 0.33223(18) 0.0318(5) Uani 1 d . .
H23 H 0.5533 0.6192 0.2716 0.038 Uiso 1 calc . .
C24 C 0.61641(17) 0.72357(16) 0.38394(18) 0.0298(5) Uani 1 d . .
C25 C 0.69473(16) 0.75231(15) 0.47535(17) 0.0257(4) Uani 1 d . .
C26 C 0.71203(16) 0.83605(14) 0.53171(16) 0.0243(4) Uani 1 d . .
C27 C 0.65110(17) 0.89133(15) 0.49868(18) 0.0276(5) Uani 1 d . .
C28 C 0.67170(17) 0.97255(15) 0.55876(18) 0.0282(5) Uani 1 d . .
H28 H 0.6324 1.0107 0.5394 0.034 Uiso 1 calc . .
C29 C 0.75078(17) 0.99579(15) 0.64698(18) 0.0265(5) Uani 1 d . .
C30 C 0.80807(17) 0.93583(15) 0.67370(17) 0.0258(4) Uani 1 d . .
H30 H 0.8611 0.9512 0.7329 0.031 Uiso 1 calc . .
C31 C 0.6863(2) 0.59903(19) 0.8476(2) 0.0403(6) Uani 1 d . .
C32 C 0.7702(3) 0.5965(2) 0.9394(3) 0.0531(8) Uani 1 d . .
H32A H 0.7459 0.5707 0.9716 0.08 Uiso 1 calc . .
H32B H 0.8034 0.6524 0.9776 0.08 Uiso 1 calc . .
H32C H 0.8141 0.565 0.9264 0.08 Uiso 1 calc . .
C33 C 0.6344(3) 0.5097(2) 0.7862(3) 0.0603(10) Uani 1 d . .
H33A H 0.61 0.4833 0.818 0.09 Uiso 1 calc . .
H33B H 0.6788 0.4788 0.7736 0.09 Uiso 1 calc . .
H33C H 0.5819 0.5111 0.7286 0.09 Uiso 1 calc . .
C34 C 0.6153(3) 0.6470(3) 0.8696(3) 0.0634(11) Uani 1 d . .
H34A H 0.5926 0.6198 0.902 0.095 Uiso 1 calc . .
H34B H 0.5617 0.6482 0.8126 0.095 Uiso 1 calc . .
H34C H 0.6473 0.7031 0.9081 0.095 Uiso 1 calc . .
C35 C 1.0535(2) 0.44212(17) 0.7137(2) 0.0411(6) Uani 1 d . .
C36 C 1.1177(4) 0.4616(3) 0.8173(3) 0.0834(16) Uani 1 d . .
H36A H 1.1441 0.4133 0.8304 0.125 Uiso 1 calc . .
H36B H 1.0807 0.4767 0.8491 0.125 Uiso 1 calc . .
H36C H 1.1692 0.5071 0.8382 0.125 Uiso 1 calc . .
C37 C 0.9710(3) 0.3694(2) 0.6784(5) 0.0802(16) Uani 1 d . .
H37A H 0.997 0.3206 0.6902 0.12 Uiso 1 calc . .
H37B H 0.9304 0.3582 0.6126 0.12 Uiso 1 calc . .
H37C H 0.9339 0.3836 0.7102 0.12 Uiso 1 calc . .
C38 C 1.1112(3) 0.4144(2) 0.6628(3) 0.0608(10) Uani 1 d . .
H38A H 1.1355 0.3655 0.6762 0.091 Uiso 1 calc . .
H38B H 1.1642 0.4584 0.6832 0.091 Uiso 1 calc . .
H38C H 1.0703 0.402 0.5969 0.091 Uiso 1 calc . .
C39 C 0.55618(19) 0.78175(18) 0.35056(19) 0.0365(6) Uani 1 d . .
H39 H 0.5048 0.7645 0.2903 0.044 Uiso 1 calc . .
C40 C 0.57252(18) 0.86141(17) 0.4050(2) 0.0345(5) Uani 1 d . .
H40 H 0.532 0.8974 0.3812 0.041 Uiso 1 calc . .
C41 C 1.1046(2) 0.9840(2) 0.4731(3) 0.0457(7) Uani 1 d . .
H41A H 1.1469 1.009 0.4557 0.068 Uiso 1 calc . .
H41B H 1.0886 1.0269 0.5108 0.068 Uiso 1 calc . .
H41C H 1.0468 0.9529 0.4181 0.068 Uiso 1 calc . .
C42 C 1.15480(18) 0.92541(16) 0.52853(18) 0.0295(5) Uani 1 d . .
C43 C 1.1785(2) 0.85495(18) 0.4677(2) 0.0377(6) Uani 1 d . .
H43A H 1.2222 0.8785 0.4508 0.057 Uiso 1 calc . .
H43B H 1.1203 0.8251 0.4123 0.057 Uiso 1 calc . .
H43C H 1.2079 0.8173 0.5021 0.057 Uiso 1 calc . .
C44 C 1.2489(2) 0.9746(2) 0.6148(2) 0.0413(6) Uani 1 d . .
H44A H 1.2906 0.9977 0.5956 0.062 Uiso 1 calc . .
H44B H 1.28 0.9379 0.6499 0.062 Uiso 1 calc . .
H44C H 1.2348 1.0188 0.6529 0.062 Uiso 1 calc . .
C45 C 1.2254(2) 1.00188(18) 1.02009(19) 0.0379(6) Uani 1 d . .
C46 C 1.2690(3) 0.9491(2) 1.0859(2) 0.0561(9) Uani 1 d . .
H46A H 1.291 0.9042 1.0571 0.084 Uiso 1 calc . .
H46B H 1.2209 0.9268 1.0985 0.084 Uiso 1 calc . .
H46C H 1.3223 0.9834 1.1432 0.084 Uiso 1 calc . .
C47 C 1.1906(3) 1.0732(2) 1.0651(3) 0.0673(11) Uani 1 d . .
H47A H 1.2442 1.1085 1.1216 0.101 Uiso 1 calc . .
H47B H 1.1437 1.0512 1.0793 0.101 Uiso 1 calc . .
H47C H 1.1619 1.1051 1.0231 0.101 Uiso 1 calc . .
C48 C 1.3040(2) 1.0368(2) 1.0024(2) 0.0552(9) Uani 1 d . .
H48A H 1.326 0.9916 0.974 0.083 Uiso 1 calc . .
H48B H 1.357 1.0704 1.0605 0.083 Uiso 1 calc . .
H48C H 1.2786 1.0704 0.9616 0.083 Uiso 1 calc . .
C49 C 0.77772(18) 1.07982(15) 0.71490(18) 0.0281(5) Uani 1 d . .
C50 C 0.87340(19) 1.11973(17) 0.7689(2) 0.0358(6) Uani 1 d . .
H50 H 0.921 1.0944 0.7604 0.043 Uiso 1 calc . .
C51 C 0.8988(2) 1.19705(18) 0.8354(2) 0.0407(6) Uani 1 d . .
H51 H 0.9633 1.2227 0.8705 0.049 Uiso 1 calc . .
C52 C 0.8296(2) 1.23705(16) 0.8506(2) 0.0373(6) Uani 1 d . .
C53 C 0.7345(2) 1.19689(18) 0.7963(2) 0.0403(6) Uani 1 d . .
H53 H 0.6869 1.222 0.8052 0.048 Uiso 1 calc . .
C54 C 0.70832(19) 1.12008(17) 0.7289(2) 0.0349(5) Uani 1 d . .
H54 H 0.6436 1.0952 0.6926 0.042 Uiso 1 calc . .
C55 C 0.65857(18) 0.50097(16) 0.32151(19) 0.0316(5) Uani 1 d . .
C56 C 0.6805(2) 0.44127(18) 0.3682(2) 0.0395(6) Uani 1 d . .
H56 H 0.6951 0.4558 0.4305 0.047 Uiso 1 calc . .
C57 C 0.6811(2) 0.35990(18) 0.3230(2) 0.0400(6) Uani 1 d . .
H57 H 0.6955 0.3211 0.3558 0.048 Uiso 1 calc . .
C58 C 0.6348(2) 0.47608(17) 0.22761(19) 0.0370(6) Uani 1 d . .
H58 H 0.6175 0.5142 0.194 0.044 Uiso 1 calc . .
C59 C 0.6367(2) 0.39514(18) 0.18355(19) 0.0382(6) Uani 1 d . .
H59 H 0.6216 0.3804 0.1211 0.046 Uiso 1 calc . .
C60 C 0.66066(19) 0.33550(17) 0.23026(19) 0.0335(5) Uani 1 d . .
C61 C 0.6627(2) 0.24673(18) 0.1793(2) 0.0412(6) Uani 1 d . .
C62 C 0.7084(3) 0.1966(2) 0.2464(3) 0.0619(10) Uani 1 d . .
H62A H 0.7085 0.1417 0.2122 0.093 Uiso 1 calc . .
H62B H 0.672 0.1924 0.2785 0.093 Uiso 1 calc . .
H62C H 0.7734 0.224 0.2908 0.093 Uiso 1 calc . .
C63 C 0.5587(3) 0.2021(2) 0.1097(3) 0.0582(9) Uani 1 d . .
H63A H 0.5289 0.2331 0.0668 0.087 Uiso 1 calc . .
H63B H 0.5234 0.1983 0.1428 0.087 Uiso 1 calc . .
H63C H 0.5589 0.147 0.076 0.087 Uiso 1 calc . .
C64 C 0.7208(3) 0.2508(2) 0.1275(3) 0.0628(10) Uani 1 d . .
H64A H 0.6929 0.2823 0.0847 0.094 Uiso 1 calc . .
H64B H 0.7197 0.1953 0.0936 0.094 Uiso 1 calc . .
H64C H 0.7862 0.2774 0.1716 0.094 Uiso 1 calc . .
C65 C 0.8601(3) 1.32133(19) 0.9264(2) 0.0511(8) Uani 1 d . .
C66 C 0.9061(4) 1.3859(3) 0.8996(4) 0.0879(16) Uani 1 d . .
H66A H 0.8603 1.3898 0.84 0.132 Uiso 1 calc . .
H66B H 0.9619 1.3687 0.8964 0.132 Uiso 1 calc . .
H66C H 0.9248 1.4394 0.9457 0.132 Uiso 1 calc . .
C67 C 0.7733(4) 1.3546(3) 0.9318(3) 0.0730(12) Uani 1 d . .
H67A H 0.7286 1.359 0.8721 0.11 Uiso 1 calc . .
H67B H 0.7949 1.4086 0.9775 0.11 Uiso 1 calc . .
H67C H 0.7422 1.3169 0.9491 0.11 Uiso 1 calc . .
C68 C 0.9301(6) 1.3144(4) 1.0191(3) 0.136(3) Uani 1 d . .
H68A H 0.9485 1.3676 1.0656 0.203 Uiso 1 calc . .
H68B H 0.9862 1.2973 1.0166 0.203 Uiso 1 calc . .
H68C H 0.9007 1.2739 1.0347 0.203 Uiso 1 calc . .
C70 C 0.6962(4) 0.3688(4) 0.6011(4) 0.0942(18) Uani 1 d . .
C71 C 0.6620(7) 0.2944(5) 0.6121(5) 0.148(4) Uani 1 d . .
H71A H 0.7064 0.2892 0.6716 0.222 Uiso 1 calc . .
H71B H 0.6568 0.247 0.5635 0.222 Uiso 1 calc . .
H71C H 0.5999 0.2969 0.6086 0.222 Uiso 1 calc . .
C72 C 0.4467(4) 1.0642(5) 0.8560(4) 0.114(3) Uani 1 d . .
H72A H 0.4732 1.0568 0.9167 0.171 Uiso 1 calc . .
H72B H 0.45 1.0163 0.8131 0.171 Uiso 1 calc . .
H72C H 0.3807 1.0704 0.8353 0.171 Uiso 1 calc . .
C75 C 0.5008(4) 1.1373(6) 0.8604(4) 0.104(3) Uani 1 d . .
C76 C 0.4888(5) 0.5980(5) 0.0650(5) 0.0956(18) Uani 1 d . .
N9 N 0.4249(4) 0.5591(4) 0.0500(5) 0.120(2) Uani 1 d . .
N1 N 0.79026(14) 0.85870(12) 0.61879(14) 0.0234(4) Uani 1 d . .
N2 N 0.95458(14) 0.81502(11) 0.59974(13) 0.0222(4) Uani 1 d . .
N3 N 0.98028(13) 0.83936(12) 0.76845(13) 0.0223(4) Uani 1 d . .
N4 N 0.93488(14) 0.66323(12) 0.66417(14) 0.0236(4) Uani 1 d . .
N5 N 0.80009(13) 0.71342(12) 0.70273(14) 0.0234(4) Uani 1 d . .
N6 N 0.75765(14) 0.70267(12) 0.51371(14) 0.0245(4) Uani 1 d . .
N7 N 0.7248(4) 0.4297(4) 0.5930(4) 0.1055(17) Uani 1 d . .
N8 N 0.5450(4) 1.1977(6) 0.8672(4) 0.129(3) Uani 1 d . .
C77 C 0.5849(5) 0.6445(6) 0.0900(5) 0.145(4) Uani 1 d . .
H77A H 0.6189 0.6729 0.1558 0.217 Uiso 1 calc . .
H77B H 0.5757 0.6846 0.0565 0.217 Uiso 1 calc . .
H77C H 0.6216 0.606 0.0738 0.217 Uiso 1 calc . .
F1 F 0.8563(3) 0.8327(4) 0.1234(3) 0.1398(18) Uani 1 d . .
F2A F 0.9341(4) 0.8032(5) 0.2557(4) 0.086(2) Uani 0.642(13) d A 1
F3A F 0.7952(5) 0.7165(3) 0.1492(5) 0.107(2) Uani 0.642(13) d A 1
F4A F 0.8529(11) 0.9081(3) 0.2409(9) 0.166(5) Uani 0.642(13) d A 1
F5A F 0.7197(5) 0.8235(7) 0.1362(7) 0.124(4) Uani 0.642(13) d A 1
F2B F 0.9009(16) 0.8868(14) 0.2895(12) 0.228(13) Uani 0.358(13) d A 2
F3B F 0.906(2) 0.7646(17) 0.214(3) 0.253(15) Uani 0.358(13) d A 2
F4B F 0.7673(10) 0.8916(10) 0.1865(10) 0.096(4) Uani 0.358(13) d A 2
F5B F 0.7485(16) 0.7606(13) 0.1106(12) 0.187(12) Uani 0.358(13) d A 2
F6 F 0.8009(3) 0.7975(3) 0.2692(3) 0.1336(15) Uani 1 d . .
F8 F 0.61508(16) 0.90540(18) 0.6911(2) 0.0748(7) Uani 1 d . .
F10 F 0.39512(18) 0.8284(2) 0.6061(2) 0.0995(10) Uani 1 d . .
F7A F 0.5352(10) 0.8112(14) 0.5839(9) 0.095(5) Uani 0.355(17) d B 1
F9A F 0.5326(15) 0.8170(16) 0.7152(18) 0.165(10) Uani 0.355(17) d B 1
F11A F 0.4732(15) 0.9258(13) 0.7127(13) 0.119(6) Uani 0.355(17) d B 1
F12A F 0.4676(16) 0.9152(15) 0.5796(17) 0.197(11) Uani 0.355(17) d B 1
F11B F 0.4926(6) 0.9591(6) 0.6948(7) 0.104(3) Uani 0.645(17) d B 2
F12B F 0.4774(4) 0.8913(5) 0.5548(4) 0.0743(19) Uani 0.645(17) d B 2
F9B F 0.5333(4) 0.8470(7) 0.7433(5) 0.102(3) Uani 0.645(17) d B 2
F7B F 0.5191(5) 0.7794(3) 0.6039(7) 0.088(3) Uani 0.645(17) d B 2
P1 P 0.50369(5) 0.86875(5) 0.64896(6) 0.04095(17) Uani 1 d . .
P2 P 0.82809(8) 0.81562(6) 0.19624(7) 0.0592(2) Uani 1 d . .
Ru1 Ru 0.86916(2) 0.76492(2) 0.64450(2) 0.02139(6) Uani 1 d . .
C100 C 0.5 0.5 0.5 0.40(2) Uani 1 d . .
N10 N 0.4613 0.4347 0.4827 0.194(18) Uani 0.5 d C 1
C101 C 0.4613 0.4347 0.4827 0.24(3) Uani 0.5 d C 2
H10A H 0.501 0.3951 0.4751 0.355 Uiso 0.5 d D 2
H10B H 0.4016 0.4225 0.4259 0.355 Uiso 0.5 d E 2
H10C H 0.4485 0.4311 0.5324 0.355 Uiso 0.5 d F 2

loop_
_atom_site_aniso_label
_atom_site_aniso_U_11
_atom_site_aniso_U_22
_atom_site_aniso_U_33
_atom_site_aniso_U_23
_atom_site_aniso_U_13
_atom_site_aniso_U_12
C1 0.0278(11) 0.0255(11) 0.0242(11) 0.0058(9) 0.0117(9) 0.0037(9)
C2 0.0332(12) 0.0303(12) 0.0250(11) 0.0078(9) 0.0159(10) 0.0073(9)
C3 0.0288(11) 0.0257(11) 0.0302(12) 0.0114(9) 0.0175(10) 0.0084(9)
C4 0.0248(10) 0.0255(11) 0.0251(11) 0.0073(9) 0.0112(9) 0.0050(8)
C5 0.0242(10) 0.0224(10) 0.0239(11) 0.0073(8) 0.0115(9) 0.0061(8)
C6 0.0250(10) 0.0234(10) 0.0242(11) 0.0090(9) 0.0117(9) 0.0085(8)
C7 0.0292(11) 0.0280(11) 0.0263(12) 0.0063(9) 0.0132(10) 0.0021(9)
C8 0.0302(12) 0.0278(11) 0.0251(12) 0.0050(9) 0.0107(10) 0.0050(9)
C9 0.0363(13) 0.0386(14) 0.0253(12) 0.0074(10) 0.0155(10) 0.0047(11)
C10 0.0302(12) 0.0343(12) 0.0246(11) 0.0081(10) 0.0147(10) 0.0033(10)
C11 0.0269(11) 0.0273(11) 0.0405(14) 0.0111(10) 0.0192(10) 0.0090(9)
C12 0.0304(12) 0.0341(13) 0.0442(15) 0.0116(11) 0.0238(11) 0.0111(10)
C13 0.0311(12) 0.0310(12) 0.0377(13) 0.0103(10) 0.0215(11) 0.0064(10)
C14 0.0326(12) 0.0271(11) 0.0407(14) 0.0131(10) 0.0229(11) 0.0107(9)
C15 0.0254(10) 0.0216(10) 0.0281(11) 0.0070(9) 0.0135(9) 0.0061(8)
C16 0.0249(10) 0.0230(10) 0.0276(11) 0.0068(9) 0.0129(9) 0.0053(8)
C17 0.0328(12) 0.0248(11) 0.0388(14) 0.0097(10) 0.0210(11) 0.0084(9)
C18 0.0319(12) 0.0252(11) 0.0399(14) 0.0081(10) 0.0195(11) 0.0103(9)
C19 0.0352(13) 0.0344(13) 0.0499(16) 0.0122(12) 0.0288(12) 0.0129(11)
C20 0.0326(12) 0.0314(12) 0.0406(14) 0.0116(11) 0.0241(11) 0.0090(10)
C21 0.0292(11) 0.0240(11) 0.0277(12) 0.0066(9) 0.0136(10) 0.0047(9)
C22 0.0304(12) 0.0265(12) 0.0301(12) 0.0032(10) 0.0137(10) -0.0004(9)
C23 0.0273(11) 0.0321(12) 0.0264(12) 0.0051(10) 0.0073(10) -0.0003(9)
C24 0.0248(11) 0.0304(12) 0.0292(12) 0.0077(10) 0.0097(10) 0.0024(9)
C25 0.0227(10) 0.0266(11) 0.0273(12) 0.0088(9) 0.0112(9) 0.0035(8)
C26 0.0233(10) 0.0262(11) 0.0246(11) 0.0090(9) 0.0117(9) 0.0036(8)
C27 0.0239(11) 0.0295(12) 0.0301(12) 0.0111(10) 0.0124(10) 0.0054(9)
C28 0.0272(11) 0.0281(11) 0.0341(13) 0.0130(10) 0.0163(10) 0.0099(9)
C29 0.0273(11) 0.0259(11) 0.0321(12) 0.0100(9) 0.0181(10) 0.0061(9)
C30 0.0256(11) 0.0252(11) 0.0262(11) 0.0061(9) 0.0129(9) 0.0042(9)
C31 0.0432(15) 0.0461(16) 0.0493(17) 0.0203(13) 0.0334(14) 0.0118(12)
C32 0.062(2) 0.065(2) 0.055(2) 0.0307(17) 0.0396(18) 0.0210(17)
C33 0.066(2) 0.057(2) 0.070(2) 0.0206(18) 0.044(2) -0.0089(17)
C34 0.072(2) 0.083(3) 0.088(3) 0.051(2) 0.068(2) 0.039(2)
C35 0.0435(15) 0.0301(13) 0.0579(18) 0.0142(12) 0.0295(14) 0.0188(11)
C36 0.118(4) 0.073(3) 0.057(2) 0.026(2) 0.032(3) 0.065(3)
C37 0.076(3) 0.0351(18) 0.153(5) 0.033(2) 0.070(3) 0.0235(18)
C38 0.073(2) 0.0505(19) 0.082(3) 0.0259(19) 0.051(2) 0.0390(18)
C39 0.0278(12) 0.0393(14) 0.0299(13) 0.0086(11) 0.0045(10) 0.0043(10)
C40 0.0279(12) 0.0336(13) 0.0360(14) 0.0141(11) 0.0080(10) 0.0089(10)
C41 0.0463(16) 0.0547(18) 0.067(2) 0.0414(16) 0.0399(16) 0.0232(14)
C42 0.0306(12) 0.0323(12) 0.0334(13) 0.0125(10) 0.0202(10) 0.0080(10)
C43 0.0388(14) 0.0413(14) 0.0439(15) 0.0131(12) 0.0283(13) 0.0105(11)
C44 0.0380(14) 0.0456(16) 0.0432(16) 0.0098(13) 0.0247(13) -0.0036(12)
C45 0.0388(14) 0.0386(14) 0.0239(12) 0.0020(11) 0.0093(11) -0.0025(11)
C46 0.0499(18) 0.062(2) 0.0328(16) 0.0143(15) 0.0016(13) -0.0005(16)
C47 0.064(2) 0.052(2) 0.056(2) -0.0153(17) 0.0203(18) 0.0054(17)
C48 0.0394(16) 0.067(2) 0.0354(16) 0.0045(15) 0.0058(13) -0.0166(15)
C49 0.0333(12) 0.0253(11) 0.0296(12) 0.0100(9) 0.0172(10) 0.0085(9)
C50 0.0322(13) 0.0308(13) 0.0432(15) 0.0034(11) 0.0210(12) 0.0057(10)
C51 0.0396(14) 0.0345(14) 0.0412(15) 0.0024(12) 0.0188(12) 0.0010(11)
C52 0.0517(16) 0.0252(12) 0.0365(14) 0.0077(11) 0.0229(13) 0.0088(11)
C53 0.0458(15) 0.0349(14) 0.0461(16) 0.0102(12) 0.0268(13) 0.0185(12)
C54 0.0317(12) 0.0335(13) 0.0396(14) 0.0095(11) 0.0172(11) 0.0110(10)
C55 0.0309(12) 0.0280(12) 0.0306(13) 0.0026(10) 0.0140(10) -0.0009(9)
C56 0.0549(17) 0.0332(14) 0.0286(13) 0.0052(11) 0.0210(12) 0.0038(12)
C57 0.0565(17) 0.0311(13) 0.0345(14) 0.0101(11) 0.0231(13) 0.0092(12)
C58 0.0446(15) 0.0311(13) 0.0287(13) 0.0093(10) 0.0121(11) 0.0053(11)
C59 0.0471(15) 0.0360(14) 0.0262(12) 0.0052(11) 0.0151(11) 0.0076(11)
C60 0.0347(13) 0.0309(13) 0.0299(13) 0.0027(10) 0.0150(11) 0.0036(10)
C61 0.0487(16) 0.0330(14) 0.0368(15) 0.0037(11) 0.0191(13) 0.0119(12)
C62 0.089(3) 0.0458(18) 0.052(2) 0.0137(16) 0.032(2) 0.0357(19)
C63 0.056(2) 0.0345(15) 0.058(2) -0.0074(14) 0.0169(17) 0.0038(14)
C64 0.083(3) 0.056(2) 0.065(2) 0.0104(18) 0.051(2) 0.0256(19)
C65 0.066(2) 0.0303(14) 0.0458(18) -0.0005(13) 0.0230(16) 0.0110(14)
C66 0.105(4) 0.038(2) 0.110(4) 0.002(2) 0.055(3) -0.003(2)
C67 0.099(3) 0.047(2) 0.070(3) 0.0000(18) 0.045(3) 0.023(2)
C68 0.190(7) 0.085(4) 0.042(2) -0.015(2) -0.006(3) 0.076(4)
C70 0.095(4) 0.106(4) 0.060(3) 0.000(3) 0.036(3) -0.027(3)
C71 0.225(10) 0.108(5) 0.087(5) -0.005(4) 0.080(6) -0.060(6)
C72 0.063(3) 0.165(7) 0.070(3) -0.017(4) 0.024(3) 0.001(4)
C75 0.068(3) 0.207(8) 0.050(3) 0.047(4) 0.034(2) 0.056(4)
C76 0.107(4) 0.127(5) 0.092(4) 0.069(4) 0.059(4) 0.049(4)
N9 0.107(4) 0.156(5) 0.174(6) 0.109(5) 0.099(4) 0.049(4)
N1 0.0236(9) 0.0229(9) 0.0247(9) 0.0078(7) 0.0121(8) 0.0055(7)
N2 0.0250(9) 0.0208(9) 0.0223(9) 0.0075(7) 0.0118(7) 0.0066(7)
N3 0.0225(9) 0.0238(9) 0.0218(9) 0.0074(7) 0.0112(7) 0.0063(7)
N4 0.0230(9) 0.0224(9) 0.0269(10) 0.0072(7) 0.0130(8) 0.0062(7)
N5 0.0223(9) 0.0214(9) 0.0268(10) 0.0062(7) 0.0124(8) 0.0047(7)
N6 0.0226(9) 0.0241(9) 0.0259(10) 0.0056(8) 0.0120(8) 0.0027(7)
N7 0.090(3) 0.124(4) 0.087(3) 0.031(3) 0.033(3) -0.015(3)
N8 0.097(4) 0.238(9) 0.100(4) 0.104(5) 0.057(4) 0.063(5)
C77 0.107(5) 0.215(9) 0.104(5) 0.088(6) 0.030(4) -0.036(5)
F1 0.129(3) 0.249(5) 0.123(3) 0.124(4) 0.087(3) 0.099(3)
F2A 0.057(3) 0.133(6) 0.062(3) 0.049(3) 0.015(2) 0.009(3)
F3A 0.114(5) 0.058(3) 0.111(5) 0.002(3) 0.034(4) 0.014(3)
F4A 0.280(15) 0.035(2) 0.182(10) 0.012(4) 0.118(11) 0.035(5)
F5A 0.079(4) 0.156(8) 0.169(8) 0.112(7) 0.050(5) 0.067(5)
F2B 0.223(19) 0.132(15) 0.124(12) 0.025(10) -0.075(12) -0.020(13)
F3B 0.24(3) 0.20(2) 0.50(4) 0.26(3) 0.23(3) 0.19(2)
F4B 0.113(9) 0.126(11) 0.106(8) 0.063(8) 0.081(7) 0.067(8)
F5B 0.20(2) 0.151(17) 0.103(11) -0.075(11) 0.047(13) -0.079(16)
F6 0.141(3) 0.187(4) 0.112(3) 0.084(3) 0.073(3) 0.035(3)
F8 0.0475(12) 0.0921(18) 0.0828(17) 0.0287(14) 0.0291(12) 0.0051(11)
F10 0.0407(12) 0.145(3) 0.100(2) 0.037(2) 0.0242(13) 0.0035(15)
F7A 0.094(7) 0.132(13) 0.086(6) 0.024(7) 0.067(6) 0.050(8)
F9A 0.187(15) 0.265(19) 0.25(2) 0.229(18) 0.180(16) 0.190(16)
F11A 0.138(12) 0.101(12) 0.114(10) -0.010(9) 0.075(9) 0.051(10)
F12A 0.30(2) 0.28(2) 0.227(19) 0.226(18) 0.214(19) 0.25(2)
F11B 0.070(3) 0.080(5) 0.106(6) -0.016(3) 0.016(3) 0.039(3)
F12B 0.065(3) 0.117(4) 0.054(3) 0.047(3) 0.028(2) 0.025(3)
F9B 0.059(3) 0.198(8) 0.060(3) 0.071(4) 0.023(3) 0.006(4)
F7B 0.058(3) 0.053(3) 0.103(5) 0.003(2) 0.006(3) 0.024(2)
P1 0.0316(3) 0.0518(4) 0.0422(4) 0.0184(3) 0.0171(3) 0.0139(3)
P2 0.0736(6) 0.0473(5) 0.0526(5) 0.0179(4) 0.0240(5) 0.0245(4)
Ru1 0.02116(9) 0.02047(9) 0.02257(9) 0.00600(6) 0.01063(7) 0.00474(6)
C100 0.56(5) 0.37(3) 0.160(19) -0.06(2) 0.14(3) 0.21(3)
N10 0.097(11) 0.27(4) 0.16(2) 0.10(2) -0.003(12) 0.066(16)
C101 0.37(5) 0.13(2) 0.12(2) -0.03(2) 0.09(3) -0.02(3)

loop_
_atom_type_symbol
_atom_type_description
_atom_type_scat_dispersion_real
_atom_type_scat_dispersion_imag
_atom_type_scat_source
C C 0.0181 0.0091 'International Tables Vol C Tables 4.2.6.8 and 6.1.1.4'
H H 0 0 'International Tables Vol C Tables 4.2.6.8 and 6.1.1.4'
N N 0.0311 0.018 'International Tables Vol C Tables 4.2.6.8 and 6.1.1.4'
F F 0.0727 0.0534 'International Tables Vol C Tables 4.2.6.8 and 6.1.1.4'
P P 0.2955 0.4335 'International Tables Vol C Tables 4.2.6.8 and 6.1.1.4'
Ru Ru 0.0552 3.296 'International Tables Vol C Tables 4.2.6.8 and 6.1.1.4'

loop_
_exptl_crystal_face_index_h
_exptl_crystal_face_index_k
_exptl_crystal_face_index_l
_exptl_crystal_face_perp_dist
2 8 -9 0.0192
-2 -8 9 0.042
-1 4 8 0.087
7 -8 -4 0.0759
8 -1 3 0.0528
-9 1 1 0.0418

loop_
_geom_angle_atom_site_label_1
_geom_angle_atom_site_label_2
_geom_angle_atom_site_label_3
_geom_angle
_geom_angle_site_symmetry_1
N2 C1 C2 123.0(2) .
C1 C2 C3 120.0(2) .
C2 C3 C4 117.0(2) .
C2 C3 C42 120.4(2) .
C4 C3 C42 122.6(2) .
C5 C4 C3 120.7(2) .
N2 C5 C4 121.6(2) .
N2 C5 C6 114.53(19) .
C4 C5 C6 123.8(2) .
N3 C6 C7 121.7(2) .
N3 C6 C5 114.4(2) .
C7 C6 C5 123.9(2) .
C6 C7 C8 121.0(2) .
C7 C8 C9 116.5(2) .
C7 C8 C45 123.3(2) .
C9 C8 C45 120.2(2) .
C10 C9 C8 120.3(2) .
N3 C10 C9 123.1(2) .
N5 C11 C12 122.9(2) .
C11 C12 C13 120.6(2) .
C12 C13 C14 116.2(2) .
C12 C13 C31 123.7(2) .
C14 C13 C31 120.1(2) .
C15 C14 C13 121.1(2) .
N5 C15 C14 121.6(2) .
N5 C15 C16 114.1(2) .
C14 C15 C16 124.3(2) .
N4 C16 C17 121.4(2) .
N4 C16 C15 115.1(2) .
C17 C16 C15 123.5(2) .
C16 C17 C18 121.2(2) .
C19 C18 C17 116.2(2) .
C19 C18 C35 123.6(2) .
C17 C18 C35 120.2(2) .
C20 C19 C18 120.1(2) .
N4 C20 C19 123.4(2) .
N6 C21 C22 124.0(2) .
C23 C22 C21 117.7(2) .
C23 C22 C55 123.9(2) .
C21 C22 C55 118.4(2) .
C22 C23 C24 120.3(2) .
C23 C24 C25 117.5(2) .
C23 C24 C39 124.9(2) .
C25 C24 C39 117.7(2) .
N6 C25 C24 122.6(2) .
N6 C25 C26 116.8(2) .
C24 C25 C26 120.5(2) .
N1 C26 C27 122.6(2) .
N1 C26 C25 116.5(2) .
C27 C26 C25 120.9(2) .
C26 C27 C28 117.8(2) .
C26 C27 C40 117.8(2) .
C28 C27 C40 124.4(2) .
C29 C28 C27 119.9(2) .
C28 C29 C30 118.2(2) .
C28 C29 C49 123.6(2) .
C30 C29 C49 118.3(2) .
N1 C30 C29 123.4(2) .
C13 C31 C32 109.9(2) .
C13 C31 C33 108.8(3) .
C32 C31 C33 109.3(3) .
C13 C31 C34 111.3(3) .
C32 C31 C34 108.6(3) .
C33 C31 C34 108.9(3) .
C36 C35 C38 109.5(3) .
C36 C35 C18 108.4(3) .
C38 C35 C18 112.0(3) .
C36 C35 C37 110.5(4) .
C38 C35 C37 106.8(3) .
C18 C35 C37 109.7(3) .
C40 C39 C24 121.5(2) .
C39 C40 C27 121.5(2) .
C3 C42 C41 107.8(2) .
C3 C42 C44 111.8(2) .
C41 C42 C44 109.5(2) .
C3 C42 C43 109.0(2) .
C41 C42 C43 109.9(2) .
C44 C42 C43 108.9(2) .
C47 C45 C48 109.6(3) .
C47 C45 C8 108.7(3) .
C48 C45 C8 112.4(2) .
C47 C45 C46 109.8(3) .
C48 C45 C46 107.9(3) .
C8 C45 C46 108.4(2) .
C50 C49 C54 118.0(2) .
C50 C49 C29 121.0(2) .
C54 C49 C29 121.0(2) .
C49 C50 C51 120.8(2) .
C50 C51 C52 121.4(3) .
C53 C52 C51 117.3(3) .
C53 C52 C65 122.4(3) .
C51 C52 C65 120.3(3) .
C52 C53 C54 121.7(3) .
C53 C54 C49 120.8(3) .
C56 C55 C58 117.7(2) .
C56 C55 C22 121.1(2) .
C58 C55 C22 121.1(3) .
C55 C56 C57 121.0(3) .
C60 C57 C56 121.5(3) .
C59 C58 C55 120.8(3) .
C58 C59 C60 121.8(3) .
C57 C60 C59 117.1(2) .
C57 C60 C61 122.6(3) .
C59 C60 C61 120.3(3) .
C62 C61 C63 108.4(3) .
C62 C61 C64 108.4(3) .
C63 C61 C64 109.9(3) .
C62 C61 C60 111.8(3) .
C63 C61 C60 108.5(2) .
C64 C61 C60 109.8(3) .
C68 C65 C52 110.6(3) .
C68 C65 C67 109.8(4) .
C52 C65 C67 112.0(3) .
C68 C65 C66 110.4(5) .
C52 C65 C66 108.1(3) .
C67 C65 C66 105.9(4) .
N7 C70 C71 179.3(8) .
N8 C75 C72 177.5(7) .
N9 C76 C77 173.1(7) .
C30 N1 C26 118.2(2) .
C30 N1 Ru1 128.42(17) .
C26 N1 Ru1 113.29(15) .
C1 N2 C5 117.61(19) .
C1 N2 Ru1 126.35(16) .
C5 N2 Ru1 116.04(15) .
C10 N3 C6 117.4(2) .
C10 N3 Ru1 126.20(16) .
C6 N3 Ru1 116.34(15) .
C20 N4 C16 117.7(2) .
C20 N4 Ru1 126.50(17) .
C16 N4 Ru1 115.78(15) .
C11 N5 C15 117.5(2) .
C11 N5 Ru1 126.28(17) .
C15 N5 Ru1 116.22(15) .
C21 N6 C25 117.8(2) .
C21 N6 Ru1 128.83(17) .
C25 N6 Ru1 113.31(15) .
F12A P1 F9A 175.4(14) .
F12A P1 F11A 92.4(9) .
F9A P1 F11A 87.8(9) .
F12A P1 F7A 87.3(8) .
F9A P1 F7A 92.5(8) .
F11A P1 F7A 179.5(8) .
F12A P1 F10 85.2(9) .
F9A P1 F10 90.4(9) .
F11A P1 F10 78.2(8) .
F7A P1 F10 102.1(7) .
F10 P1 F11B 95.3(4) .
F10 P1 F9B 93.2(3) .
F11B P1 F9B 90.4(5) .
F10 P1 F7B 86.9(3) .
F11B P1 F7B 177.7(4) .
F9B P1 F7B 89.8(4) .
F12A P1 F8 96.1(9) .
F9A P1 F8 88.3(9) .
F11A P1 F8 104.1(8) .
F7A P1 F8 75.6(6) .
F10 P1 F8 177.26(19) .
F11B P1 F8 87.4(3) .
F9B P1 F8 86.4(3) .
F7B P1 F8 90.4(3) .
F10 P1 F12B 88.6(2) .
F11B P1 F12B 89.9(4) .
F9B P1 F12B 178.2(3) .
F7B P1 F12B 89.8(4) .
F8 P1 F12B 91.8(2) .
F5B P2 F3B 102.1(16) .
F5B P2 F6 100.1(8) .
F4A P2 F6 94.3(4) .
F3B P2 F6 95.8(10) .
F5B P2 F1 79.9(8) .
F4A P2 F1 86.3(4) .
F3B P2 F1 83.4(10) .
F6 P2 F1 179.1(3) .
F4A P2 F2A 93.0(6) .
F6 P2 F2A 89.9(3) .
F1 P2 F2A 89.4(3) .
F4A P2 F5A 89.5(6) .
F6 P2 F5A 88.6(3) .
F1 P2 F5A 92.1(3) .
F2A P2 F5A 177.1(4) .
F5B P2 F2B 169.3(14) .
F3B P2 F2B 88.6(16) .
F6 P2 F2B 77.6(11) .
F1 P2 F2B 102.5(11) .
F4A P2 F3A 176.2(6) .
F6 P2 F3A 83.1(4) .
F1 P2 F3A 96.4(4) .
F2A P2 F3A 89.7(4) .
F5A P2 F3A 87.8(5) .
F5B P2 F4B 89.9(11) .
F3B P2 F4B 164.5(12) .
F6 P2 F4B 91.7(4) .
F1 P2 F4B 89.2(4) .
F2B P2 F4B 79.7(9) .
N5 Ru1 N3 95.76(8) .
N5 Ru1 N2 172.64(8) .
N3 Ru1 N2 78.69(8) .
N5 Ru1 N6 89.74(8) .
N3 Ru1 N6 172.80(8) .
N2 Ru1 N6 96.20(8) .
N5 Ru1 N4 78.73(8) .
N3 Ru1 N4 89.94(8) .
N2 Ru1 N4 96.32(7) .
N6 Ru1 N4 95.70(8) .
N5 Ru1 N1 97.42(7) .
N3 Ru1 N1 94.72(8) .
N2 Ru1 N1 87.91(7) .
N6 Ru1 N1 79.93(8) .
N4 Ru1 N1 174.25(7) .
N10 C100 N10 180 2_666
C101 C100 C101 180 2_666

loop_
_geom_bond_atom_site_label_1
_geom_bond_atom_site_label_2
_geom_bond_distance
_geom_bond_site_symmetry_2
C1 N2 1.349(3) .
C1 C2 1.383(3) .
C2 C3 1.392(4) .
C3 C4 1.393(3) .
C3 C42 1.529(3) .
C4 C5 1.389(3) .
C5 N2 1.363(3) .
C5 C6 1.476(3) .
C6 N3 1.361(3) .
C6 C7 1.391(3) .
C7 C8 1.391(4) .
C8 C9 1.401(4) .
C8 C45 1.530(3) .
C9 C10 1.376(4) .
C10 N3 1.354(3) .
C11 N5 1.344(3) .
C11 C12 1.383(4) .
C12 C13 1.384(4) .
C13 C14 1.404(3) .
C13 C31 1.524(4) .
C14 C15 1.377(3) .
C15 N5 1.367(3) .
C15 C16 1.477(3) .
C16 N4 1.353(3) .
C16 C17 1.388(3) .
C17 C18 1.396(3) .
C18 C19 1.395(4) .
C18 C35 1.529(4) .
C19 C20 1.374(4) .
C20 N4 1.344(3) .
C21 N6 1.329(3) .
C21 C22 1.411(4) .
C22 C23 1.387(4) .
C22 C55 1.478(3) .
C23 C24 1.406(4) .
C24 C25 1.414(3) .
C24 C39 1.436(4) .
C25 N6 1.369(3) .
C25 C26 1.423(3) .
C26 N1 1.369(3) .
C26 C27 1.401(3) .
C27 C28 1.404(3) .
C27 C40 1.439(4) .
C28 C29 1.386(4) .
C29 C30 1.410(3) .
C29 C49 1.480(3) .
C30 N1 1.324(3) .
C31 C32 1.533(5) .
C31 C33 1.533(5) .
C31 C34 1.535(4) .
C35 C36 1.509(6) .
C35 C38 1.525(4) .
C35 C37 1.531(5) .
C39 C40 1.359(4) .
C41 C42 1.530(4) .
C42 C44 1.534(4) .
C42 C43 1.542(3) .
C45 C47 1.518(5) .
C45 C48 1.526(4) .
C45 C46 1.535(5) .
C49 C50 1.389(4) .
C49 C54 1.392(3) .
C50 C51 1.389(4) .
C51 C52 1.395(4) .
C52 C53 1.383(4) .
C52 C65 1.535(4) .
C53 C54 1.389(4) .
C55 C56 1.390(4) .
C55 C58 1.393(4) .
C56 C57 1.394(4) .
C57 C60 1.389(4) .
C58 C59 1.388(4) .
C59 C60 1.391(4) .
C60 C61 1.536(4) .
C61 C62 1.521(5) .
C61 C63 1.534(5) .
C61 C64 1.535(5) .
C65 C68 1.493(6) .
C65 C67 1.536(5) .
C65 C66 1.544(6) .
C70 N7 1.164(8) .
C70 C71 1.427(9) .
C72 C75 1.432(11) .
C75 N8 1.156(11) .
C76 N9 1.066(8) .
C76 C77 1.499(9) .
N1 Ru1 2.0675(19) .
N2 Ru1 2.0561(19) .
N3 Ru1 2.0520(19) .
N4 Ru1 2.0638(19) .
N5 Ru1 2.0500(19) .
N6 Ru1 2.061(2) .
F1 P2 1.563(4) .
F2A P2 1.576(6) .
F3A P2 1.603(5) .
F4A P2 1.496(6) .
F5A P2 1.583(6) .
F2B P2 1.593(15) .
F3B P2 1.497(13) .
F4B P2 1.631(10) .
F5B P2 1.455(12) .
F6 P2 1.562(4) .
F8 P1 1.594(2) .
F10 P1 1.568(3) .
F7A P1 1.546(11) .
F9A P1 1.510(14) .
F11A P1 1.517(15) .
F12A P1 1.484(14) .
F11B P1 1.582(7) .
F12B P1 1.600(5) .
F9B P1 1.587(7) .
F7B P1 1.589(6) .
C100 C101 1.13339(2) 2_666
C100 N10 1.13339(2) 2_666
C100 N10 1.13342(4) .
C100 C101 1.13342(4) .
